data_7036373
loop_
_publ_author_name
'Modak, Sudipta'
'Gangwar, Manoj Kumar'
'Nageswar Rao, Mitta'
'Madasu, Mahesh'
'Kalita, Alok Ch'
'Dorcet, Vincent'
'Shejale, Mayuri Arun'
'Butcher, Ray J.'
'Ghosh, Prasenjit'

_publ_section_title
;
 Fluoride-free Hiyama coupling by palladium abnormal N-heterocyclic
 carbene complexes.
;
_journal_issue 40
_journal_name_full 'Dalton transactions (Cambridge, England : 2003)'
_journal_page_first 17617
_journal_page_last 17628
_journal_paper_doi 10.1039/c5dt02317c
_journal_volume 44
_journal_year 2015
_chemical_formula_moiety 'C21 H20 I2 N4 Pd'
_chemical_formula_sum 'C21 H20 I2 N4 Pd'
_chemical_formula_weight 688.61
_chemical_name_systematic
;
?
;
_space_group_IT_number 2
_symmetry_cell_setting triclinic
_symmetry_space_group_name_Hall '-P 1'
_symmetry_space_group_name_H-M 'P -1'
_atom_sites_solution_hydrogens geom
_atom_sites_solution_primary direct
_atom_sites_solution_secondary difmap
_audit_creation_method SHELXL-97
_audit_update_record
;
2013-04-17 deposited with the CCDC.
2015-09-02 downloaded from the CCDC.
;
_cell_angle_alpha 110.578(3)
_cell_angle_beta 90.704(2)
_cell_angle_gamma 115.409(5)
_cell_formula_units_Z 2
_cell_length_a 9.668(3)
_cell_length_b 10.097(4)
_cell_length_c 13.798(5)
_cell_measurement_reflns_used 1848
_cell_measurement_temperature 150(2)
_cell_measurement_theta_max 25.3
_cell_measurement_theta_min 3.1
_cell_volume 1117.6(7)
_computing_cell_refinement 'CrystalClear-SM Expert 2.0 r4'
_computing_data_collection 'CrystalClear-SM Expert 2.0 r4 (Rigaku, 2009)'
_computing_data_reduction 'CrystalClear-SM Expert 2.0 r4'
_computing_molecular_graphics 'CrystalStructure 4.0 (Rigaku, 2010)'
_computing_publication_material 'CrystalStructure 4.0'
_computing_structure_refinement 'SHELXL97 (Sheldrick, 2008)'
_computing_structure_solution 'SHELXS86 (Sheldrick, 1985)'
_diffrn_ambient_temperature 150(2)
_diffrn_detector_area_resol_mean 28.5714
_diffrn_measured_fraction_theta_full 0.985
_diffrn_measured_fraction_theta_max 0.985
_diffrn_measurement_device_type 'Rigaku Saturn724+'
_diffrn_measurement_method \w
_diffrn_radiation_monochromator graphite
_diffrn_radiation_source 'fine-focus sealed tube'
_diffrn_radiation_type MoK\a
_diffrn_radiation_wavelength 0.71075
_diffrn_reflns_av_R_equivalents 0.0201
_diffrn_reflns_av_sigmaI/netI 0.0311
_diffrn_reflns_limit_h_max 11
_diffrn_reflns_limit_h_min -10
_diffrn_reflns_limit_k_max 11
_diffrn_reflns_limit_k_min -12
_diffrn_reflns_limit_l_max 16
_diffrn_reflns_limit_l_min -13
_diffrn_reflns_number 8354
_diffrn_reflns_theta_full 25.00
_diffrn_reflns_theta_max 25.00
_diffrn_reflns_theta_min 2.60
_exptl_absorpt_coefficient_mu 3.606
_exptl_absorpt_correction_T_max 0.9314
_exptl_absorpt_correction_T_min 0.7144
_exptl_absorpt_correction_type numerical
_exptl_absorpt_process_details 'NUMABS (Rigaku, 1999)'
_exptl_crystal_colour Red
_exptl_crystal_density_diffrn 2.046
_exptl_crystal_density_method 'not measured'
_exptl_crystal_description Block
_exptl_crystal_F_000 652
_exptl_crystal_size_max 0.10
_exptl_crystal_size_mid 0.05
_exptl_crystal_size_min 0.02
_refine_diff_density_max 0.358
_refine_diff_density_min -0.534
_refine_diff_density_rms 0.080
_refine_ls_extinction_method none
_refine_ls_goodness_of_fit_ref 0.975
_refine_ls_hydrogen_treatment constr
_refine_ls_matrix_type full
_refine_ls_number_parameters 253
_refine_ls_number_reflns 3875
_refine_ls_number_restraints 0
_refine_ls_restrained_S_all 0.975
_refine_ls_R_factor_all 0.0230
_refine_ls_R_factor_gt 0.0185
_refine_ls_shift/su_max 0.002
_refine_ls_shift/su_mean 0.000
_refine_ls_structure_factor_coef Fsqd
_refine_ls_weighting_details 'calc w=1/[\s^2^(Fo^2^)+(0.0125P)^2^+0.0000P] where P=(Fo^2^+2Fc^2^)/3'
_refine_ls_weighting_scheme calc
_refine_ls_wR_factor_gt 0.0366
_refine_ls_wR_factor_ref 0.0376
_reflns_number_gt 3367
_reflns_number_total 3875
_reflns_threshold_expression >2sigma(I)
_cod_data_source_file c5dt02317c2.cif
_cod_data_source_block shelxl
_cod_depositor_comments
;
The following automatic conversions were performed:

'_exptl_absorpt_correction_type' value 'Numerical' changed to
'numerical' according to
/usr/data/users/saulius/crontab/automatic-downloads/rss-feeds/RSC/lib/dictionaries/cif_core.dic
dictionary named 'cif_core.dic' version 2.4.2 from 2011-04-26.

Automatic conversion script
Id: cif_fix_values 3271 2015-04-21 07:52:19Z andrius 

 Adding full bibliography for 7036370--7036375.cif.
;
_cod_database_code 7036373

loop_
_symmetry_equiv_pos_as_xyz
'x, y, z'
'-x, -y, -z'

loop_
_atom_site_label
_atom_site_type_symbol
_atom_site_fract_x
_atom_site_fract_y
_atom_site_fract_z
_atom_site_U_iso_or_equiv
_atom_site_adp_type
_atom_site_occupancy
_atom_site_symmetry_multiplicity
_atom_site_calc_flag
_atom_site_refinement_flags
Pd1 Pd 0.86192(2) 0.22797(3) 0.321707(16) 0.01559(6) Uani 1 1 d .
I1 I 0.94601(2) 0.22038(2) 0.142611(15) 0.02303(6) Uani 1 1 d .
I2 I 0.76690(2) 0.25046(2) 0.500377(15) 0.02346(6) Uani 1 1 d .
N1 N 1.0581(2) 0.2118(3) 0.37253(17) 0.0178(5) Uani 1 1 d .
N2 N 0.6722(2) 0.3708(3) 0.27341(17) 0.0162(5) Uani 1 1 d .
N3 N 0.5375(2) 0.3459(3) 0.22484(18) 0.0193(5) Uani 1 1 d .
N4 N 0.4549(2) 0.1893(3) 0.18661(17) 0.0171(5) Uani 1 1 d .
C1 C 1.0410(3) 0.0850(4) 0.3911(2) 0.0284(7) Uani 1 1 d .
H1 H 0.9383 0.0060 0.3854 0.034 Uiso 1 1 calc R
C2 C 1.1640(4) 0.0629(4) 0.4179(3) 0.0399(9) Uani 1 1 d .
H2 H 1.1461 -0.0305 0.4289 0.048 Uiso 1 1 calc R
C3 C 1.3126(4) 0.1766(5) 0.4286(2) 0.0437(10) Uani 1 1 d .
H3 H 1.4000 0.1653 0.4487 0.052 Uiso 1 1 calc R
C4 C 1.3325(3) 0.3075(4) 0.4096(2) 0.0356(9) Uani 1 1 d .
H4 H 1.4346 0.3883 0.4163 0.043 Uiso 1 1 calc R
C5 C 1.2038(3) 0.3218(4) 0.3807(2) 0.0256(7) Uani 1 1 d .
H5 H 1.2190 0.4119 0.3663 0.031 Uiso 1 1 calc R
C6 C 0.6774(3) 0.2354(3) 0.2675(2) 0.0153(6) Uani 1 1 d .
C7 C 0.5316(3) 0.1149(3) 0.2099(2) 0.0154(6) Uani 1 1 d .
C8 C 0.7941(3) 0.5382(3) 0.3281(2) 0.0197(6) Uani 1 1 d .
H8A H 0.8900 0.5395 0.3555 0.024 Uiso 1 1 calc R
H8B H 0.7582 0.5931 0.3891 0.024 Uiso 1 1 calc R
C9 C 0.8321(3) 0.6280(3) 0.2569(2) 0.0180(6) Uani 1 1 d .
C10 C 0.9588(3) 0.6435(3) 0.2069(2) 0.0249(7) Uani 1 1 d .
H10 H 1.0242 0.6006 0.2195 0.030 Uiso 1 1 calc R
C11 C 0.9897(3) 0.7216(4) 0.1386(2) 0.0284(8) Uani 1 1 d .
H11 H 1.0756 0.7309 0.1039 0.034 Uiso 1 1 calc R
C12 C 0.8963(3) 0.7857(4) 0.1208(2) 0.0260(7) Uani 1 1 d .
H12 H 0.9183 0.8397 0.0744 0.031 Uiso 1 1 calc R
C13 C 0.7696(3) 0.7711(4) 0.1709(2) 0.0288(8) Uani 1 1 d .
H13 H 0.7050 0.8151 0.1589 0.035 Uiso 1 1 calc R
C14 C 0.7387(3) 0.6925(3) 0.2382(2) 0.0229(7) Uani 1 1 d .
H14 H 0.6521 0.6824 0.2722 0.027 Uiso 1 1 calc R
C15 C 0.2945(3) 0.1196(4) 0.1306(2) 0.0281(7) Uani 1 1 d .
H15A H 0.2736 0.2046 0.1266 0.042 Uiso 1 1 calc R
H15B H 0.2215 0.0644 0.1685 0.042 Uiso 1 1 calc R
H15C H 0.2813 0.0434 0.0591 0.042 Uiso 1 1 calc R
C16 C 0.4617(3) -0.0595(3) 0.1759(2) 0.0176(6) Uani 1 1 d .
C17 C 0.4118(3) -0.1617(4) 0.0694(2) 0.0234(7) Uani 1 1 d .
H17 H 0.4225 -0.1183 0.0174 0.028 Uiso 1 1 calc R
C18 C 0.3474(3) -0.3245(4) 0.0387(2) 0.0308(8) Uani 1 1 d .
H18 H 0.3157 -0.3927 -0.0342 0.037 Uiso 1 1 calc R
C19 C 0.3287(3) -0.3892(4) 0.1148(2) 0.0288(8) Uani 1 1 d .
H19 H 0.2841 -0.5015 0.0940 0.035 Uiso 1 1 calc R
C20 C 0.3752(3) -0.2898(4) 0.2200(2) 0.0254(7) Uani 1 1 d .
H20 H 0.3609 -0.3341 0.2717 0.031 Uiso 1 1 calc R
C21 C 0.4433(3) -0.1245(3) 0.2517(2) 0.0219(7) Uani 1 1 d .
H21 H 0.4769 -0.0566 0.3245 0.026 Uiso 1 1 calc R

loop_
_atom_site_aniso_label
_atom_site_aniso_U_11
_atom_site_aniso_U_22
_atom_site_aniso_U_33
_atom_site_aniso_U_23
_atom_site_aniso_U_13
_atom_site_aniso_U_12
Pd1 0.01273(12) 0.01956(13) 0.01689(12) 0.00890(11) 0.00128(9) 0.00825(10)
I1 0.02272(11) 0.03344(13) 0.02007(11) 0.01340(10) 0.00661(8) 0.01681(10)
I2 0.02306(11) 0.03449(13) 0.01921(11) 0.01318(10) 0.00504(8) 0.01673(10)
N1 0.0152(12) 0.0199(14) 0.0160(13) 0.0045(12) 0.0003(9) 0.0083(11)
N2 0.0119(12) 0.0175(14) 0.0197(14) 0.0091(12) 0.0018(10) 0.0059(10)
N3 0.0134(12) 0.0248(15) 0.0214(14) 0.0109(12) 0.0007(10) 0.0089(11)
N4 0.0106(12) 0.0182(15) 0.0200(14) 0.0076(12) 0.0003(10) 0.0045(11)
C1 0.0302(18) 0.0237(19) 0.0309(19) 0.0098(16) -0.0016(14) 0.0132(15)
C2 0.053(2) 0.047(2) 0.035(2) 0.0137(19) -0.0015(17) 0.038(2)
C3 0.042(2) 0.077(3) 0.026(2) 0.008(2) 0.0023(16) 0.049(2)
C4 0.0107(16) 0.059(3) 0.0212(18) 0.0055(18) 0.0013(12) 0.0105(16)
C5 0.0211(16) 0.0264(19) 0.0206(17) 0.0044(15) 0.0018(12) 0.0075(14)
C6 0.0153(15) 0.0195(17) 0.0137(15) 0.0101(14) 0.0064(11) 0.0075(13)
C7 0.0144(14) 0.0203(17) 0.0161(15) 0.0100(14) 0.0058(11) 0.0097(13)
C8 0.0165(15) 0.0172(17) 0.0202(16) 0.0047(14) -0.0024(12) 0.0056(13)
C9 0.0153(15) 0.0140(16) 0.0198(16) 0.0056(14) 0.0008(12) 0.0034(13)
C10 0.0182(16) 0.0221(18) 0.0337(19) 0.0111(16) 0.0033(13) 0.0087(14)
C11 0.0219(17) 0.0250(19) 0.035(2) 0.0133(17) 0.0122(14) 0.0071(14)
C12 0.0287(18) 0.0240(19) 0.0265(18) 0.0150(16) 0.0062(14) 0.0092(15)
C13 0.0285(18) 0.027(2) 0.038(2) 0.0165(17) 0.0037(14) 0.0163(15)
C14 0.0167(15) 0.0233(18) 0.0303(18) 0.0131(16) 0.0072(13) 0.0087(13)
C15 0.0155(16) 0.0274(19) 0.034(2) 0.0074(16) -0.0073(13) 0.0076(14)
C16 0.0079(13) 0.0229(17) 0.0234(17) 0.0104(15) 0.0026(11) 0.0074(12)
C17 0.0252(16) 0.0240(19) 0.0215(17) 0.0110(15) 0.0056(13) 0.0101(14)
C18 0.0334(18) 0.030(2) 0.0218(18) 0.0070(16) 0.0055(14) 0.0108(16)
C19 0.0257(17) 0.0189(18) 0.040(2) 0.0107(17) 0.0056(14) 0.0094(14)
C20 0.0233(16) 0.029(2) 0.0302(19) 0.0175(17) 0.0071(13) 0.0123(14)
C21 0.0166(15) 0.0261(19) 0.0217(17) 0.0089(15) 0.0027(12) 0.0093(14)

loop_
_atom_type_symbol
_atom_type_description
_atom_type_scat_dispersion_real
_atom_type_scat_dispersion_imag
_atom_type_scat_source
C C 0.0033 0.0016 'International Tables Vol C Tables 4.2.6.8 and 6.1.1.4'
H H 0.0000 0.0000 'International Tables Vol C Tables 4.2.6.8 and 6.1.1.4'
I I -0.4742 1.8119 'International Tables Vol C Tables 4.2.6.8 and 6.1.1.4'
N N 0.0061 0.0033 'International Tables Vol C Tables 4.2.6.8 and 6.1.1.4'
Pd Pd -0.9988 1.0072 'International Tables Vol C Tables 4.2.6.8 and 6.1.1.4'

loop_
_geom_angle_atom_site_label_1
_geom_angle_atom_site_label_2
_geom_angle_atom_site_label_3
_geom_angle
C6 Pd1 N1 177.24(10)
C6 Pd1 I1 86.56(7)
N1 Pd1 I1 91.38(6)
C6 Pd1 I2 89.39(7)
N1 Pd1 I2 92.75(6)
I1 Pd1 I2 175.183(10)
C1 N1 C5 117.5(2)
C1 N1 Pd1 120.64(18)
C5 N1 Pd1 121.72(19)
N3 N2 C6 114.5(2)
N3 N2 C8 117.3(2)
C6 N2 C8 128.2(2)
N4 N3 N2 102.7(2)
N3 N4 C7 113.6(2)
N3 N4 C15 117.4(2)
C7 N4 C15 129.0(2)
N1 C1 C2 123.4(3)
N1 C1 H1 118.3
C2 C1 H1 118.3
C3 C2 C1 119.2(3)
C3 C2 H2 120.4
C1 C2 H2 120.4
C2 C3 C4 118.3(3)
C2 C3 H3 120.9
C4 C3 H3 120.9
C3 C4 C5 119.9(3)
C3 C4 H4 120.0
C5 C4 H4 120.0
N1 C5 C4 121.7(3)
N1 C5 H5 119.1
C4 C5 H5 119.1
N2 C6 C7 103.5(2)
N2 C6 Pd1 124.95(19)
C7 C6 Pd1 131.4(2)
N4 C7 C6 105.7(2)
N4 C7 C16 123.0(2)
C6 C7 C16 131.2(2)
N2 C8 C9 112.5(2)
N2 C8 H8A 109.1
C9 C8 H8A 109.1
N2 C8 H8B 109.1
C9 C8 H8B 109.1
H8A C8 H8B 107.8
C14 C9 C10 119.1(2)
C14 C9 C8 120.5(2)
C10 C9 C8 120.4(2)
C11 C10 C9 120.0(3)
C11 C10 H10 120.0
C9 C10 H10 120.0
C12 C11 C10 120.4(3)
C12 C11 H11 119.8
C10 C11 H11 119.8
C11 C12 C13 119.9(3)
C11 C12 H12 120.0
C13 C12 H12 120.0
C14 C13 C12 119.5(3)
C14 C13 H13 120.2
C12 C13 H13 120.2
C13 C14 C9 121.1(2)
C13 C14 H14 119.5
C9 C14 H14 119.5
N4 C15 H15A 109.5
N4 C15 H15B 109.5
H15A C15 H15B 109.5
N4 C15 H15C 109.5
H15A C15 H15C 109.5
H15B C15 H15C 109.5
C21 C16 C17 119.1(3)
C21 C16 C7 119.4(3)
C17 C16 C7 121.5(2)
C18 C17 C16 120.9(3)
C18 C17 H17 119.5
C16 C17 H17 119.5
C17 C18 C19 119.8(3)
C17 C18 H18 120.1
C19 C18 H18 120.1
C20 C19 C18 119.7(3)
C20 C19 H19 120.1
C18 C19 H19 120.1
C19 C20 C21 120.7(3)
C19 C20 H20 119.6
C21 C20 H20 119.6
C16 C21 C20 119.7(3)
C16 C21 H21 120.2
C20 C21 H21 120.2

loop_
_geom_bond_atom_site_label_1
_geom_bond_atom_site_label_2
_geom_bond_distance
Pd1 C6 1.967(3)
Pd1 N1 2.104(2)
Pd1 I1 2.5968(9)
Pd1 I2 2.6104(9)
N1 C1 1.335(3)
N1 C5 1.340(3)
N2 N3 1.337(3)
N2 C6 1.363(3)
N2 C8 1.479(3)
N3 N4 1.317(3)
N4 C7 1.365(3)
N4 C15 1.466(3)
C1 C2 1.369(4)
C1 H1 0.9500
C2 C3 1.366(4)
C2 H2 0.9500
C3 C4 1.371(4)
C3 H3 0.9500
C4 C5 1.382(4)
C4 H4 0.9500
C5 H5 0.9500
C6 C7 1.385(3)
C7 C16 1.472(4)
C8 C9 1.508(3)
C8 H8A 0.9900
C8 H8B 0.9900
C9 C14 1.387(4)
C9 C10 1.390(4)
C10 C11 1.388(4)
C10 H10 0.9500
C11 C12 1.379(4)
C11 H11 0.9500
C12 C13 1.392(4)
C12 H12 0.9500
C13 C14 1.378(3)
C13 H13 0.9500
C14 H14 0.9500
C15 H15A 0.9800
C15 H15B 0.9800
C15 H15C 0.9800
C16 C21 1.393(3)
C16 C17 1.395(4)
C17 C18 1.377(4)
C17 H17 0.9500
C18 C19 1.396(4)
C18 H18 0.9500
C19 C20 1.374(4)
C19 H19 0.9500
C20 C21 1.396(4)
C20 H20 0.9500
C21 H21 0.9500

loop_
_geom_torsion_atom_site_label_1
_geom_torsion_atom_site_label_2
_geom_torsion_atom_site_label_3
_geom_torsion_atom_site_label_4
_geom_torsion
C6 Pd1 N1 C1 -74.1(18)
I1 Pd1 N1 C1 -115.8(2)
I2 Pd1 N1 C1 66.7(2)
C6 Pd1 N1 C5 101.4(18)
I1 Pd1 N1 C5 59.7(2)
I2 Pd1 N1 C5 -117.8(2)
C6 N2 N3 N4 -0.2(3)
C8 N2 N3 N4 -178.8(2)
N2 N3 N4 C7 0.5(3)
N2 N3 N4 C15 177.7(2)
C5 N1 C1 C2 0.1(4)
Pd1 N1 C1 C2 175.8(2)
N1 C1 C2 C3 1.4(5)
C1 C2 C3 C4 -1.5(5)
C2 C3 C4 C5 0.2(5)
C1 N1 C5 C4 -1.5(4)
Pd1 N1 C5 C4 -177.1(2)
C3 C4 C5 N1 1.3(5)
N3 N2 C6 C7 -0.2(3)
C8 N2 C6 C7 178.3(2)
N3 N2 C6 Pd1 175.63(17)
C8 N2 C6 Pd1 -5.9(4)
N1 Pd1 C6 N2 -127.0(17)
I1 Pd1 C6 N2 -85.3(2)
I2 Pd1 C6 N2 92.1(2)
N1 Pd1 C6 C7 47.6(18)
I1 Pd1 C6 C7 89.3(2)
I2 Pd1 C6 C7 -93.3(2)
N3 N4 C7 C6 -0.7(3)
C15 N4 C7 C6 -177.5(2)
N3 N4 C7 C16 179.6(2)
C15 N4 C7 C16 2.8(4)
N2 C6 C7 N4 0.5(3)
Pd1 C6 C7 N4 -174.95(18)
N2 C6 C7 C16 -179.8(3)
Pd1 C6 C7 C16 4.7(4)
N3 N2 C8 C9 -54.3(3)
C6 N2 C8 C9 127.3(3)
N2 C8 C9 C14 81.6(3)
N2 C8 C9 C10 -96.6(3)
C14 C9 C10 C11 -0.5(4)
C8 C9 C10 C11 177.7(3)
C9 C10 C11 C12 0.7(5)
C10 C11 C12 C13 -0.5(5)
C11 C12 C13 C14 0.0(5)
C12 C13 C14 C9 0.2(5)
C10 C9 C14 C13 0.1(4)
C8 C9 C14 C13 -178.2(3)
N4 C7 C16 C21 -119.4(3)
C6 C7 C16 C21 61.0(4)
N4 C7 C16 C17 60.0(4)
C6 C7 C16 C17 -119.7(3)
C21 C16 C17 C18 -1.0(4)
C7 C16 C17 C18 179.6(2)
C16 C17 C18 C19 1.2(4)
C17 C18 C19 C20 -0.2(4)
C18 C19 C20 C21 -1.0(4)
C17 C16 C21 C20 -0.2(4)
C7 C16 C21 C20 179.2(2)
C19 C20 C21 C16 1.2(4)
